data_7011602
loop_
_publ_author_name
'Davies, Sian C.'
'Hughes, David L.'
'Konkol, Martin'
'Richards, Raymond L.'
'Sanders, J. Roger'
'Sobota, Piotr'

_publ_section_title
;
 Synthesis, structure and chemistry of vanadium(iv) and vanadium(v)
 compounds with substituted hydrazido(1--) and hydrazido(2--) ligands
;
_journal_issue 14
_journal_name_full 'Journal of the Chemical Society, Dalton Transactions'
_journal_page_first 2811
_journal_paper_doi 10.1039/b202098j
_journal_year 2002
_chemical_formula_moiety 'C11 H22 N3 S3 V, 0.5(C D2 Cl2)'
_chemical_formula_structural '[V(NNC5H10)(NS3)].0.5CD2Cl2'
_chemical_formula_sum 'C11.5 H23 Cl N3 S3 V'
_chemical_formula_weight 385.90
_chemical_name_common 'complex 2'
_chemical_name_systematic
; 
? 
;
_space_group_IT_number 14
_symmetry_cell_setting monoclinic
_symmetry_space_group_name_Hall '-P 2yab'
_symmetry_space_group_name_H-M 'P 1 21/a 1'
_atom_sites_solution_hydrogens geom
_atom_sites_solution_primary direct
_atom_sites_solution_secondary difmap
_audit_creation_method SHELXL
_cell_angle_alpha 90.00
_cell_angle_beta 91.595(8)
_cell_angle_gamma 90.00
_cell_formula_units_Z 4
_cell_length_a 11.4660(10)
_cell_length_b 11.9468(12)
_cell_length_c 12.8618(13)
_cell_measurement_reflns_used 25
_cell_measurement_temperature 293(2)
_cell_measurement_theta_max 11
_cell_measurement_theta_min 10
_cell_volume 1761.2(3)
_computing_cell_refinement 'CAD4/EXPRESS (Enraf-Nonius, 1992)'
_computing_data_collection 'CAD4/EXPRESS (Enraf-Nonius, 1992)'
_computing_data_reduction 'CAD4 (Hursthouse, 1976)'
_computing_molecular_graphics 'ORTEP (Johnson, 1971)'
_computing_publication_material 'SHELXL-93 (Sheldrick, 1993)'
_computing_structure_refinement 'SHELXL-93 (Sheldrick, 1993)'
_computing_structure_solution 'SHELXS-86 (Sheldrick, 1990)'
_diffrn_ambient_temperature 293(2)
_diffrn_measurement_device 'Enraf-Nonius CAD4 diffractometer'
_diffrn_measurement_method 'scintillation counter; \w/\q scans'
_diffrn_radiation_monochromator graphite
_diffrn_radiation_source 'fine-focus sealed tube'
_diffrn_radiation_type Mo-K\a
_diffrn_radiation_wavelength 0.71069
_diffrn_reflns_av_R_equivalents 0.025
_diffrn_reflns_av_sigmaI/netI 0.0393
_diffrn_reflns_limit_h_max 14
_diffrn_reflns_limit_h_min -1
_diffrn_reflns_limit_k_max 15
_diffrn_reflns_limit_k_min -1
_diffrn_reflns_limit_l_max 16
_diffrn_reflns_limit_l_min -16
_diffrn_reflns_number 4302
_diffrn_reflns_theta_max 27.0
_diffrn_reflns_theta_min 1.5
_diffrn_standards_decay_% 0
_diffrn_standards_interval_time '10000 s'
_diffrn_standards_number 3
_exptl_absorpt_coefficient_mu 1.063
_exptl_absorpt_correction_T_max 0.99
_exptl_absorpt_correction_T_min 0.88
_exptl_absorpt_correction_type 'semi-empirical psi-scans'
_exptl_crystal_colour red
_exptl_crystal_density_diffrn 1.455
_exptl_crystal_description 'striated plates'
_exptl_crystal_F_000 804
_exptl_crystal_size_max 0.55
_exptl_crystal_size_mid 0.43
_exptl_crystal_size_min 0.10
_refine_diff_density_max 0.302
_refine_diff_density_min -0.344
_refine_diff_density_rms 0.059
_refine_ls_extinction_method none
_refine_ls_goodness_of_fit_all 1.056
_refine_ls_goodness_of_fit_obs 1.102
_refine_ls_matrix_type full
_refine_ls_number_parameters 204
_refine_ls_number_reflns 3835
_refine_ls_number_restraints 0
_refine_ls_restrained_S_all 1.056
_refine_ls_restrained_S_obs 1.102
_refine_ls_R_factor_all 0.0565
_refine_ls_R_factor_obs 0.0388
_refine_ls_shift/esd_max 0.000
_refine_ls_shift/esd_mean 0.000
_refine_ls_structure_factor_coef Fsqd
_refine_ls_weighting_details 'w=1/[\s^2^(Fo^2^)+(0.0538P)^2^+0.56P] where P=(Fo^2^+2Fc^2^)/3'
_refine_ls_weighting_scheme calc
_refine_ls_wR_factor_all 0.1165
_refine_ls_wR_factor_obs 0.1025
_reflns_number_observed 2778
_reflns_number_total 3835
_reflns_observed_criterion I>2sigma(I)
_cod_data_source_file b202098j.txt
_cod_data_source_block martin1
_cod_depositor_comments
;
The following automatic conversions were performed:
'_symmetry_cell_setting' value 'Monoclinic' changed to 'monoclinic'
according to '/home/saulius/struct/CIF-dictionaries/cif_core.dic'
dictionary named 'cif_core.dic' version 2.4.1 from 2010-06-29.

Automatic conversion script
Id: cif_fix_enum 1527 2010-12-29 10:47:43Z saulius 

The following automatic conversions were performed:

'_refine_ls_weighting_scheme' value 'calc
w=1/[\s^2^(Fo^2^)+(0.0538P)^2^+0.56P] where P=(Fo^2^+2Fc^2^)/3' was
changed to 'calc'. New tag '_refine_ls_weighting_details' was
created. The value of the new tag was set to
'w=1/[\s^2^(Fo^2^)+(0.0538P)^2^+0.56P] where P=(Fo^2^+2Fc^2^)/3'.

Automatic conversion script
Id: cif_fix_values 3143 2015-03-26 13:38:13Z robertas 
;
_cod_original_sg_symbol_H-M 'P 21/a'
_cod_original_formula_sum 'C11.50 H23 Cl N3 S3 V'
_cod_database_code 7011602

loop_
_symmetry_equiv_pos_as_xyz
'x, y, z'
'-x+1/2, y+1/2, -z'
'-x, -y, -z'
'x-1/2, -y-1/2, z'

loop_
_atom_site_aniso_label
_atom_site_aniso_U_11
_atom_site_aniso_U_22
_atom_site_aniso_U_33
_atom_site_aniso_U_23
_atom_site_aniso_U_13
_atom_site_aniso_U_12
V 0.0423(2) 0.0443(2) 0.0474(2) 0.0014(2) -0.0035(2) 0.0011(2)
S1 0.0640(4) 0.0621(4) 0.0544(4) 0.0004(3) 0.0096(3) 0.0030(3)
S2 0.0578(4) 0.0505(4) 0.0841(5) 0.0051(3) -0.0027(4) -0.0113(3)
S3 0.0709(5) 0.0801(5) 0.0544(4) -0.0091(3) -0.0097(3) -0.0088(4)
C14 0.085(2) 0.064(2) 0.059(2) 0.0156(14) -0.0052(15) -0.003(2)
C24 0.0438(15) 0.070(2) 0.108(3) -0.010(2) -0.001(2) -0.0065(14)
C34 0.077(2) 0.071(2) 0.079(2) -0.030(2) 0.012(2) -0.010(2)
C41A 0.065(3) 0.048(2) 0.096(3) 0.014(2) -0.016(2) -0.002(2)
C42A 0.045(2) 0.055(2) 0.115(4) -0.002(2) -0.023(2) 0.007(2)
C43A 0.059(3) 0.067(3) 0.105(4) -0.032(3) 0.006(3) 0.005(2)
N4 0.0410(11) 0.0437(11) 0.0677(13) -0.0057(10) -0.0031(9) 0.0028(9)
N5 0.0547(13) 0.0525(12) 0.0571(13) 0.0041(10) -0.0080(10) 0.0064(10)
N51 0.0585(13) 0.0521(12) 0.0675(14) 0.0089(11) -0.0046(11) 0.0103(11)
C52 0.086(3) 0.083(2) 0.134(4) 0.053(3) 0.032(2) 0.018(2)
C53 0.283(9) 0.124(4) 0.064(3) 0.025(3) 0.048(4) 0.081(5)
C54 0.253(9) 0.139(5) 0.126(5) -0.017(4) -0.124(6) 0.046(6)
C55 0.110(4) 0.082(3) 0.228(7) 0.008(4) -0.092(4) -0.011(3)
C56 0.068(2) 0.073(2) 0.102(3) 0.024(2) 0.022(2) 0.024(2)

loop_
_atom_site_label
_atom_site_type_symbol
_atom_site_fract_x
_atom_site_fract_y
_atom_site_fract_z
_atom_site_U_iso_or_equiv
_atom_site_thermal_displace_type
_atom_site_occupancy
_atom_site_calc_flag
_atom_site_refinement_flags
_atom_site_disorder_group
V V 0.23319(3) 0.05236(3) 0.17669(3) 0.04478(14) Uani 1 d . .
S1 S 0.30985(7) 0.08877(6) 0.02032(5) 0.0600(2) Uani 1 d . .
S2 S 0.06661(7) -0.04953(6) 0.18288(7) 0.0642(2) Uani 1 d . .
S3 S 0.28693(7) 0.15846(7) 0.31484(6) 0.0687(2) Uani 1 d . .
C14 C 0.2225(3) 0.2060(3) -0.0266(2) 0.0696(8) Uani 1 d . .
H14A H 0.2707(3) 0.2556(3) -0.0669(2) 0.083 Uiso 0.695(5) calc PR 1
H14B H 0.1599(3) 0.1785(3) -0.0721(2) 0.083 Uiso 0.695(5) calc PR 1
H14C H 0.2622(3) 0.2755(3) -0.0092(2) 0.083 Uiso 0.305(5) calc PR 2
H14D H 0.2138(3) 0.2018(3) -0.1018(2) 0.083 Uiso 0.305(5) calc PR 2
C24 C -0.0453(3) 0.0542(3) 0.1522(3) 0.0737(9) Uani 1 d . .
H24A H -0.1076(3) 0.0195(3) 0.1111(3) 0.088 Uiso 0.695(5) calc PR 1
H24B H -0.0781(3) 0.0813(3) 0.2162(3) 0.088 Uiso 0.695(5) calc PR 1
H24C H -0.0669(3) 0.0497(3) 0.0789(3) 0.088 Uiso 0.305(5) calc PR 2
H24D H -0.1142(3) 0.0383(3) 0.1918(3) 0.088 Uiso 0.305(5) calc PR 2
C34 C 0.1963(3) 0.2828(3) 0.2968(3) 0.0756(9) Uani 1 d . .
H34A H 0.1743(3) 0.3109(3) 0.3643(3) 0.091 Uiso 0.695(5) calc PR 1
H34B H 0.2411(3) 0.3406(3) 0.2632(3) 0.091 Uiso 0.695(5) calc PR 1
H34C H 0.1282(3) 0.2766(3) 0.3396(3) 0.091 Uiso 0.305(5) calc PR 2
H34D H 0.2400(3) 0.3482(3) 0.3197(3) 0.091 Uiso 0.305(5) calc PR 2
C41A C 0.1712(4) 0.2704(3) 0.0623(4) 0.0699(14) Uani 0.695(5) d P 1
H41A H 0.2325(4) 0.3124(3) 0.0982(4) 0.084 Uiso 0.695(5) calc PR 1
H41B H 0.1140(4) 0.3234(3) 0.0350(4) 0.084 Uiso 0.695(5) calc PR 1
C42A C 0.0036(4) 0.1518(4) 0.0927(5) 0.0722(15) Uani 0.695(5) d P 1
H42A H 0.0156(4) 0.1289(4) 0.0214(5) 0.087 Uiso 0.695(5) calc PR 1
H42B H -0.0529(4) 0.2122(4) 0.0914(5) 0.087 Uiso 0.695(5) calc PR 1
C43A C 0.0903(4) 0.2592(4) 0.2337(4) 0.077(2) Uani 0.695(5) d P 1
H43A H 0.0537(4) 0.3295(4) 0.2137(4) 0.092 Uiso 0.695(5) calc PR 1
H43B H 0.0358(4) 0.2180(4) 0.2755(4) 0.092 Uiso 0.695(5) calc PR 1
C41B C 0.1043(8) 0.2057(8) 0.0203(7) 0.056(2) Uiso 0.305(5) d P 2
H41C H 0.0584(8) 0.1444(8) -0.0086(7) 0.067 Uiso 0.305(5) calc PR 2
H41D H 0.0643(8) 0.2751(8) 0.0031(7) 0.067 Uiso 0.305(5) calc PR 2
C42B C -0.0052(8) 0.1647(7) 0.1759(8) 0.054(2) Uiso 0.305(5) d P 2
H42C H -0.0047(8) 0.1744(7) 0.2508(8) 0.065 Uiso 0.305(5) calc PR 2
H42D H -0.0608(8) 0.2178(7) 0.1462(8) 0.065 Uiso 0.305(5) calc PR 2
C43B C 0.1565(9) 0.2981(8) 0.1822(7) 0.056(2) Uiso 0.305(5) d P 2
H43C H 0.0950(9) 0.3537(8) 0.1778(7) 0.067 Uiso 0.305(5) calc PR 2
H43D H 0.2215(9) 0.3252(8) 0.1425(7) 0.067 Uiso 0.305(5) calc PR 2
N4 N 0.1142(2) 0.1933(2) 0.1377(2) 0.0509(5) Uani 1 d . .
N5 N 0.3236(2) -0.0536(2) 0.2078(2) 0.0549(5) Uani 1 d . .
N51 N 0.3922(2) -0.1404(2) 0.2285(2) 0.0595(6) Uani 1 d . .
C52 C 0.3601(4) -0.2098(3) 0.3152(4) 0.1006(14) Uani 1 d . .
H52A H 0.3889(4) -0.2852(3) 0.3050(4) 0.121 Uiso 1 calc R .
H52B H 0.2758(4) -0.2131(3) 0.3186(4) 0.121 Uiso 1 calc R .
C53 C 0.4091(8) -0.1646(5) 0.4128(4) 0.156(3) Uani 1 d . .
H53A H 0.3914(8) -0.2149(5) 0.4695(4) 0.188 Uiso 1 calc R .
H53B H 0.3734(8) -0.0927(5) 0.4269(4) 0.188 Uiso 1 calc R .
C54 C 0.5406(8) -0.1503(6) 0.4071(5) 0.175(4) Uani 1 d . .
H54A H 0.5709(8) -0.1172(6) 0.4712(5) 0.210 Uiso 1 calc R .
H54B H 0.5772(8) -0.2228(6) 0.3987(5) 0.210 Uiso 1 calc R .
C55 C 0.5682(5) -0.0770(4) 0.3178(5) 0.142(3) Uani 1 d . .
H55A H 0.5381(5) -0.0023(4) 0.3297(5) 0.170 Uiso 1 calc R .
H55B H 0.6521(5) -0.0717(4) 0.3116(5) 0.170 Uiso 1 calc R .
C56 C 0.5159(3) -0.1226(3) 0.2204(3) 0.0803(10) Uani 1 d . .
H56A H 0.5297(3) -0.0710(3) 0.1639(3) 0.096 Uiso 1 calc R .
H56B H 0.5534(3) -0.1930(3) 0.2043(3) 0.096 Uiso 1 calc R .
Cl61 Cl 0.3821(7) 0.4488(8) 0.4724(6) 0.102(2) Uiso 0.22 d P .
Cl62 Cl 0.3745(5) 0.5070(5) 0.4494(5) 0.1029(14) Uiso 0.30 d P .
Cl63 Cl 0.4202(6) 0.4052(6) 0.4606(5) 0.104(2) Uiso 0.22 d P .
Cl64 Cl 0.4015(8) 0.4680(10) 0.4333(7) 0.095(2) Uiso 0.16 d P .
Cl65 Cl 0.3918(15) 0.5164(15) 0.5024(14) 0.113(4) Uiso 0.10 d P .
C61 C 0.4685(14) 0.5241(13) 0.5418(12) 0.106(4) Uiso 0.38 d P .
C62 C 0.4771(43) 0.5544(37) 0.4861(41) 0.115(13) Uiso 0.13 d P .

loop_
_atom_type_symbol
_atom_type_description
_atom_type_scat_dispersion_real
_atom_type_scat_dispersion_imag
_atom_type_scat_source
C C 0.0033 0.0016 'International Tables Vol C Tables 4.2.6.8 and 6.1.1.4'
H H 0.0000 0.0000 'International Tables Vol C Tables 4.2.6.8 and 6.1.1.4'
N N 0.0061 0.0033 'International Tables Vol C Tables 4.2.6.8 and 6.1.1.4'
S S 0.1246 0.1234 'International Tables Vol C Tables 4.2.6.8 and 6.1.1.4'
V V 0.3005 0.5294 'International Tables Vol C Tables 4.2.6.8 and 6.1.1.4'
Cl Cl 0.1484 0.1585 'International Tables Vol C Tables 4.2.6.8 and 6.1.1.4'

loop_
_geom_angle_atom_site_label_1
_geom_angle_atom_site_label_2
_geom_angle_atom_site_label_3
_geom_angle
_geom_angle_site_symmetry_1
_geom_angle_site_symmetry_3
_geom_angle_publ_flag
N5 V N4 179.23(10) . . ?
N5 V S3 94.76(8) . . ?
N4 V S3 84.49(6) . . ?
N5 V S1 96.00(8) . . ?
N4 V S1 84.54(6) . . ?
S3 V S1 119.26(3) . . ?
N5 V S2 95.85(8) . . ?
N4 V S2 84.37(6) . . ?
S3 V S2 119.08(4) . . ?
S1 V S2 118.91(3) . . ?
C14 S1 V 102.71(11) . . ?
C24 S2 V 102.49(10) . . ?
C34 S3 V 102.45(10) . . ?
C41B C14 S1 111.2(4) . . ?
C41A C14 S1 111.3(2) . . ?
C41A C14 H14A 109.4(2) . . ?
S1 C14 H14A 109.36(11) . . ?
C41A C14 H14B 109.4(2) . . ?
S1 C14 H14B 109.36(11) . . ?
H14A C14 H14B 108.0 . . ?
C41B C14 H14C 109.4(4) . . ?
S1 C14 H14C 109.40(11) . . ?
C41B C14 H14D 109.4(4) . . ?
S1 C14 H14D 109.40(10) . . ?
H14C C14 H14D 108.0 . . ?
C42B C24 S2 111.3(4) . . ?
C42A C24 S2 111.5(2) . . ?
C42A C24 H24A 109.3(2) . . ?
S2 C24 H24A 109.33(10) . . ?
C42A C24 H24B 109.3(3) . . ?
S2 C24 H24B 109.33(13) . . ?
H24A C24 H24B 108.0 . . ?
C42B C24 H24C 109.4(4) . . ?
S2 C24 H24C 109.38(13) . . ?
C42B C24 H24D 109.4(4) . . ?
S2 C24 H24D 109.38(11) . . ?
H24C C24 H24D 108.0 . . ?
C43A C34 S3 111.9(3) . . ?
C43B C34 S3 111.7(4) . . ?
C43A C34 H34A 109.2(2) . . ?
S3 C34 H34A 109.23(11) . . ?
C43A C34 H34B 109.2(3) . . ?
S3 C34 H34B 109.23(11) . . ?
H34A C34 H34B 107.9 . . ?
C43B C34 H34C 109.3(4) . . ?
S3 C34 H34C 109.27(11) . . ?
C43B C34 H34D 109.3(4) . . ?
S3 C34 H34D 109.27(10) . . ?
H34C C34 H34D 107.9 . . ?
N4 C41A C14 111.2(3) . . ?
N4 C41A H41A 109.4(2) . . ?
C14 C41A H41A 109.4(2) . . ?
N4 C41A H41B 109.4(2) . . ?
C14 C41A H41B 109.4(2) . . ?
H41A C41A H41B 108.0 . . ?
N4 C42A C24 112.9(4) . . ?
N4 C42A H42A 109.0(3) . . ?
C24 C42A H42A 109.0(3) . . ?
N4 C42A H42B 109.0(2) . . ?
C24 C42A H42B 109.0(2) . . ?
H42A C42A H42B 107.8 . . ?
C34 C43A N4 112.9(3) . . ?
C34 C43A H43A 109.0(2) . . ?
N4 C43A H43A 109.0(2) . . ?
C34 C43A H43B 109.0(3) . . ?
N4 C43A H43B 109.0(2) . . ?
H43A C43A H43B 107.8 . . ?
C14 C41B N4 110.9(6) . . ?
C14 C41B H41C 109.5(4) . . ?
N4 C41B H41C 109.5(4) . . ?
C14 C41B H41D 109.5(4) . . ?
N4 C41B H41D 109.5(4) . . ?
H41C C41B H41D 108.0 . . ?
C24 C42B N4 115.5(6) . . ?
C24 C42B H42C 108.4(4) . . ?
N4 C42B H42C 108.4(4) . . ?
C24 C42B H42D 108.4(4) . . ?
N4 C42B H42D 108.4(4) . . ?
H42C C42B H42D 107.5 . . ?
N4 C43B C34 111.1(6) . . ?
N4 C43B H43C 109.4(4) . . ?
C34 C43B H43C 109.4(4) . . ?
N4 C43B H43D 109.4(4) . . ?
C34 C43B H43D 109.4(4) . . ?
H43C C43B H43D 108.0 . . ?
C42A N4 C43A 109.1(3) . . ?
C42A N4 C41A 109.8(3) . . ?
C43A N4 C41A 107.7(3) . . ?
C43B N4 C42B 111.3(5) . . ?
C43B N4 C41B 108.8(5) . . ?
C42B N4 C41B 107.6(5) . . ?
C43B N4 V 111.6(4) . . ?
C42A N4 V 110.7(2) . . ?
C43A N4 V 109.9(2) . . ?
C41A N4 V 109.6(2) . . ?
C42B N4 V 108.3(4) . . ?
C41B N4 V 109.1(4) . . ?
N51 N5 V 177.0(2) . . ?
N5 N51 C56 116.8(2) . . ?
N5 N51 C52 116.2(3) . . ?
C56 N51 C52 114.3(3) . . ?
N51 C52 C53 110.6(4) . . ?
N51 C52 H52A 109.5(2) . . ?
C53 C52 H52A 109.5(3) . . ?
N51 C52 H52B 109.5(2) . . ?
C53 C52 H52B 109.5(3) . . ?
H52A C52 H52B 108.1 . . ?
C52 C53 C54 110.9(4) . . ?
C52 C53 H53A 109.5(3) . . ?
C54 C53 H53A 109.5(3) . . ?
C52 C53 H53B 109.5(3) . . ?
C54 C53 H53B 109.5(4) . . ?
H53A C53 H53B 108.0 . . ?
C55 C54 C53 109.6(4) . . ?
C55 C54 H54A 109.7(3) . . ?
C53 C54 H54A 109.7(4) . . ?
C55 C54 H54B 109.7(4) . . ?
C53 C54 H54B 109.7(4) . . ?
H54A C54 H54B 108.2 . . ?
C56 C55 C54 110.3(4) . . ?
C56 C55 H55A 109.6(2) . . ?
C54 C55 H55A 109.6(4) . . ?
C56 C55 H55B 109.6(3) . . ?
C54 C55 H55B 109.6(4) . . ?
H55A C55 H55B 108.1 . . ?
N51 C56 C55 111.8(4) . . ?
N51 C56 H56A 109.3(2) . . ?
C55 C56 H56A 109.3(3) . . ?
N51 C56 H56B 109.3(2) . . ?
C55 C56 H56B 109.3(2) . . ?
H56A C56 H56B 107.9 . . ?
Cl64 Cl61 Cl63 81.6(17) . . ?
Cl64 Cl61 Cl62 50.6(13) . . ?
Cl63 Cl61 Cl62 131.4(14) . . ?
Cl64 Cl61 Cl65 88.4(19) . . ?
Cl63 Cl61 Cl65 133.7(17) . . ?
Cl62 Cl61 Cl65 50.1(11) . . ?
Cl64 Cl61 C61 90.9(14) . . ?
Cl63 Cl61 C61 99.2(11) . . ?
Cl62 Cl61 C61 76.4(10) . . ?
Cl65 Cl61 C61 35.5(13) . . ?
Cl64 Cl61 C62 63.0(22) . . ?
Cl63 Cl61 C62 100.1(20) . . ?
Cl62 Cl61 C62 54.4(17) . . ?
Cl65 Cl61 C62 37.4(20) . . ?
C61 Cl61 C62 28.6(15) . . ?
Cl64 Cl61 C62 84.3(22) . 3_666 ?
Cl63 Cl61 C62 56.9(18) . 3_666 ?
Cl62 Cl61 C62 104.1(17) . 3_666 ?
Cl65 Cl61 C62 77.3(20) . 3_666 ?
C61 Cl61 C62 42.3(14) . 3_666 ?
C62 Cl61 C62 50.9(28) . 3_666 ?
Cl64 Cl61 C61 57.3(13) . 3_666 ?
Cl63 Cl61 C61 59.9(9) . 3_666 ?
Cl62 Cl61 C61 83.8(9) . 3_666 ?
Cl65 Cl61 C61 76.7(12) . 3_666 ?
C61 Cl61 C61 50.3(9) . 3_666 ?
C62 Cl61 C61 40.4(16) . 3_666 ?
C62 Cl61 C61 27.1(16) 3_666 3_666 ?
Cl64 Cl62 Cl65 108.7(19) . . ?
Cl64 Cl62 Cl61 50.9(11) . . ?
Cl65 Cl62 Cl61 75.3(14) . . ?
Cl64 Cl62 Cl63 28.5(12) . . ?
Cl65 Cl62 Cl63 86.7(16) . . ?
Cl61 Cl62 Cl63 23.2(7) . . ?
Cl64 Cl62 C62 89.7(23) . . ?
Cl65 Cl62 C62 52.8(25) . . ?
Cl61 Cl62 C62 98.9(20) . . ?
Cl63 Cl62 C62 90.5(19) . . ?
Cl64 Cl62 C61 90.7(13) . . ?
Cl65 Cl62 C61 26.3(15) . . ?
Cl61 Cl62 C61 76.0(10) . . ?
Cl63 Cl62 C61 77.3(7) . . ?
C62 Cl62 C61 30.6(19) . . ?
Cl64 Cl62 C61 49.5(11) . 3_666 ?
Cl65 Cl62 C61 74.1(15) . 3_666 ?
Cl61 Cl62 C61 71.9(9) . 3_666 ?
Cl63 Cl62 C61 55.0(6) . 3_666 ?
C62 Cl62 C61 40.2(19) . 3_666 ?
C61 Cl62 C61 48.7(9) . 3_666 ?
Cl64 Cl62 C62 54.6(18) . 3_666 ?
Cl65 Cl62 C62 56.9(22) . 3_666 ?
Cl61 Cl62 C62 54.4(14) . 3_666 ?
Cl63 Cl62 C62 45.2(13) . 3_666 ?
C62 Cl62 C62 45.9(29) . 3_666 ?
C61 Cl62 C62 36.2(12) . 3_666 ?
C61 Cl62 C62 23.8(14) 3_666 3_666 ?
Cl61 Cl63 Cl64 44.2(9) . . ?
Cl61 Cl63 Cl62 25.3(8) . . ?
Cl64 Cl63 Cl62 19.6(8) . . ?
Cl61 Cl63 C62 98.9(22) . 3_666 ?
Cl64 Cl63 C62 95.5(20) . 3_666 ?
Cl62 Cl63 C62 93.5(19) . 3_666 ?
Cl61 Cl63 Cl65 26.2(10) . . ?
Cl64 Cl63 Cl65 45.7(10) . . ?
Cl62 Cl63 Cl65 28.9(7) . . ?
C62 Cl63 Cl65 73.0(20) 3_666 . ?
Cl61 Cl63 C61 96.8(11) . 3_666 ?
Cl64 Cl63 C61 73.0(10) . 3_666 ?
Cl62 Cl63 C61 79.6(7) . 3_666 ?
C62 Cl63 C61 31.5(19) 3_666 3_666 ?
Cl65 Cl63 C61 72.7(9) . 3_666 ?
Cl61 Cl63 C61 58.7(9) . . ?
Cl64 Cl63 C61 67.8(9) . . ?
Cl62 Cl63 C61 57.8(6) . . ?
C62 Cl63 C61 40.2(18) 3_666 . ?
Cl65 Cl63 C61 33.1(7) . . ?
C61 Cl63 C61 49.3(9) 3_666 . ?
Cl61 Cl63 C62 58.9(17) . . ?
Cl64 Cl63 C62 48.4(15) . . ?
Cl62 Cl63 C62 45.7(14) . . ?
C62 Cl63 C62 48.3(29) 3_666 . ?
Cl65 Cl63 C62 34.8(16) . . ?
C61 Cl63 C62 38.1(14) 3_666 . ?
C61 Cl63 C62 24.8(14) . . ?
Cl61 Cl63 Cl65 103.3(9) . 3_666 ?
Cl64 Cl63 Cl65 87.3(9) . 3_666 ?
Cl62 Cl63 Cl65 90.8(5) . 3_666 ?
C62 Cl63 Cl65 17.2(22) 3_666 3_666 ?
Cl65 Cl63 Cl65 77.3(9) . 3_666 ?
C61 Cl63 Cl65 16.0(7) 3_666 3_666 ?
C61 Cl63 Cl65 47.7(6) . 3_666 ?
C62 Cl63 Cl65 45.7(15) . 3_666 ?
Cl62 Cl64 Cl61 78.5(16) . . ?
Cl62 Cl64 Cl63 131.9(18) . . ?
Cl61 Cl64 Cl63 54.2(15) . . ?
Cl62 Cl64 Cl65 39.2(12) . . ?
Cl61 Cl64 Cl65 57.4(14) . . ?
Cl63 Cl64 Cl65 99.5(15) . . ?
Cl62 Cl64 C62 66.8(22) . . ?
Cl61 Cl64 C62 96.0(24) . . ?
Cl63 Cl64 C62 106.5(20) . . ?
Cl65 Cl64 C62 47.3(22) . . ?
Cl62 Cl64 C61 113.0(14) . 3_666 ?
Cl61 Cl64 C61 103.3(16) . 3_666 ?
Cl63 Cl64 C61 74.5(11) . 3_666 ?
Cl65 Cl64 C61 85.1(12) . 3_666 ?
C62 Cl64 C61 46.3(17) . 3_666 ?
Cl62 Cl64 C61 68.8(12) . . ?
Cl61 Cl64 C61 68.5(13) . . ?
Cl63 Cl64 C61 84.7(10) . . ?
Cl65 Cl64 C61 33.3(10) . . ?
C62 Cl64 C61 28.3(18) . . ?
C61 Cl64 C61 52.2(10) 3_666 . ?
Cl62 Cl64 C62 109.1(21) . 3_666 ?
Cl61 Cl64 C62 75.5(22) . 3_666 ?
Cl63 Cl64 C62 55.2(16) . 3_666 ?
Cl65 Cl64 C62 71.7(21) . 3_666 ?
C62 Cl64 C62 52.4(29) . 3_666 ?
C61 Cl64 C62 27.9(16) 3_666 3_666 ?
C61 Cl64 C62 40.3(15) . 3_666 ?
Cl62 Cl65 Cl61 54.7(14) . . ?
Cl62 Cl65 C61 135.3(24) . . ?
Cl61 Cl65 C61 113.1(21) . . ?
Cl62 Cl65 Cl64 32.1(11) . . ?
Cl61 Cl65 Cl64 34.2(9) . . ?
C61 Cl65 Cl64 111.0(19) . . ?
Cl62 Cl65 C62 96.2(32) . . ?
Cl61 Cl65 C62 112.8(30) . . ?
C61 Cl65 C62 44.9(24) . . ?
Cl64 Cl65 C62 87.3(29) . . ?
Cl62 Cl65 Cl63 64.3(15) . . ?
Cl61 Cl65 Cl63 20.1(8) . . ?
C61 Cl65 Cl63 93.8(16) . . ?
Cl64 Cl65 Cl63 34.8(9) . . ?
C62 Cl65 Cl63 95.5(28) . . ?
Cl62 Cl65 C62 102.9(24) . 3_666 ?
Cl61 Cl65 C62 72.2(19) . 3_666 ?
C61 Cl65 C62 41.9(17) . 3_666 ?
Cl64 Cl65 C62 72.3(21) . 3_666 ?
C62 Cl65 C62 56.2(36) . 3_666 ?
Cl63 Cl65 C62 52.3(16) . 3_666 ?
Cl62 Cl65 C61 83.2(15) . 3_666 ?
Cl61 Cl65 C61 73.8(12) . 3_666 ?
C61 Cl65 C61 53.5(15) . 3_666 ?
Cl64 Cl65 C61 58.2(9) . 3_666 ?
C62 Cl65 C61 40.7(24) . 3_666 ?
Cl63 Cl65 C61 55.2(7) . 3_666 ?
C62 Cl65 C61 26.7(16) 3_666 3_666 ?
Cl62 Cl65 Cl63 118.6(17) . 3_666 ?
Cl61 Cl65 Cl63 122.5(14) . 3_666 ?
C61 Cl65 Cl63 24.8(12) . 3_666 ?
Cl64 Cl65 Cl63 105.4(11) . 3_666 ?
C62 Cl65 Cl63 22.5(28) . 3_666 ?
Cl63 Cl65 Cl63 102.7(9) . 3_666 ?
C62 Cl65 Cl63 52.8(16) 3_666 3_666 ?
C61 Cl65 Cl63 49.8(7) 3_666 3_666 ?
C62 C61 Cl65 73.8(36) . . ?
C62 C61 C62 90.5(46) . 3_666 ?
Cl65 C61 C62 103.6(26) . 3_666 ?
C62 C61 C61 56.0(37) . 3_666 ?
Cl65 C61 C61 92.2(17) . 3_666 ?
C62 C61 C61 34.5(24) 3_666 3_666 ?
C62 C61 Cl64 90.9(39) . 3_666 ?
Cl65 C61 Cl64 161.8(18) . 3_666 ?
C62 C61 Cl64 65.9(23) 3_666 3_666 ?
C61 C61 Cl64 70.7(12) 3_666 3_666 ?
C62 C61 Cl63 67.3(36) . 3_666 ?
Cl65 C61 Cl63 139.2(18) . 3_666 ?
C62 C61 Cl63 89.1(24) 3_666 3_666 ?
C61 C61 Cl63 76.6(13) 3_666 3_666 ?
Cl64 C61 Cl63 32.5(6) 3_666 3_666 ?
C62 C61 Cl61 81.2(36) . . ?
Cl65 C61 Cl61 31.3(11) . . ?
C62 C61 Cl61 73.1(23) 3_666 . ?
C61 C61 Cl61 70.9(12) 3_666 . ?
Cl64 C61 Cl61 138.1(12) 3_666 . ?
Cl63 C61 Cl61 143.7(11) 3_666 . ?
C62 C61 Cl62 59.7(36) . . ?
Cl65 C61 Cl62 18.3(10) . . ?
C62 C61 Cl62 91.4(25) 3_666 . ?
C61 C61 Cl62 74.6(12) 3_666 . ?
Cl64 C61 Cl62 143.5(11) 3_666 . ?
Cl63 C61 Cl62 127.0(11) 3_666 . ?
Cl61 C61 Cl62 27.6(4) . . ?
C62 C61 Cl64 61.2(36) . . ?
Cl65 C61 Cl64 35.7(12) . . ?
C62 C61 Cl64 70.9(24) 3_666 . ?
C61 C61 Cl64 57.0(11) 3_666 . ?
Cl64 C61 Cl64 127.8(10) 3_666 . ?
Cl63 C61 Cl64 123.8(10) 3_666 . ?
Cl61 C61 Cl64 20.6(4) . . ?
Cl62 C61 Cl64 20.5(4) . . ?
C62 C61 Cl61 71.5(38) . 3_666 ?
Cl65 C61 Cl61 143.5(17) . 3_666 ?
C62 C61 Cl61 65.9(23) 3_666 3_666 ?
C61 C61 Cl61 58.8(11) 3_666 3_666 ?
Cl64 C61 Cl61 19.4(5) 3_666 3_666 ?
Cl63 C61 Cl61 23.3(4) 3_666 3_666 ?
Cl61 C61 Cl61 129.7(9) . 3_666 ?
Cl62 C61 Cl61 125.9(10) . 3_666 ?
Cl64 C61 Cl61 113.8(9) . 3_666 ?
C62 C61 Cl65 73.0(39) . 3_666 ?
Cl65 C61 Cl65 126.5(15) . 3_666 ?
C62 C61 Cl65 37.3(23) 3_666 3_666 ?
C61 C61 Cl65 34.4(8) 3_666 3_666 ?
Cl64 C61 Cl65 36.7(9) 3_666 3_666 ?
Cl63 C61 Cl65 52.1(8) 3_666 3_666 ?
Cl61 C61 Cl65 102.6(10) . 3_666 ?
Cl62 C61 Cl65 108.8(10) . 3_666 ?
Cl64 C61 Cl65 91.2(9) . 3_666 ?
Cl61 C61 Cl65 29.5(7) 3_666 3_666 ?
C62 C61 Cl62 90.1(40) . 3_666 ?
Cl65 C61 Cl62 148.5(16) . 3_666 ?
C62 C61 Cl62 48.5(23) 3_666 3_666 ?
C61 C61 Cl62 56.7(11) 3_666 3_666 ?
Cl64 C61 Cl62 17.4(5) 3_666 3_666 ?
Cl63 C61 Cl62 45.4(5) 3_666 3_666 ?
Cl61 C61 Cl62 120.9(10) . 3_666 ?
Cl62 C61 Cl62 131.3(9) . 3_666 ?
Cl64 C61 Cl62 112.8(9) . 3_666 ?
Cl61 C61 Cl62 24.2(3) 3_666 3_666 ?
Cl65 C61 Cl62 22.7(6) 3_666 3_666 ?
C61 C62 Cl65 61.2(35) . . ?
C61 C62 C61 89.5(46) . 3_666 ?
Cl65 C62 C61 102.0(37) . 3_666 ?
C61 C62 Cl62 89.7(42) . . ?
Cl65 C62 Cl62 31.0(16) . . ?
C61 C62 Cl62 91.3(30) 3_666 . ?
C61 C62 Cl63 81.1(40) . 3_666 ?
Cl65 C62 Cl63 140.3(48) . 3_666 ?
C61 C62 Cl63 88.7(30) 3_666 3_666 ?
Cl62 C62 Cl63 170.8(42) . 3_666 ?
C61 C62 C62 55.3(36) . 3_666 ?
Cl65 C62 C62 84.3(43) . 3_666 ?
C61 C62 C62 34.2(24) 3_666 3_666 ?
Cl62 C62 C62 90.9(41) . 3_666 ?
Cl63 C62 C62 84.0(40) 3_666 3_666 ?
C61 C62 Cl64 90.5(40) . . ?
Cl65 C62 Cl64 45.4(20) . . ?
C61 C62 Cl64 67.8(23) 3_666 . ?
Cl62 C62 Cl64 23.6(9) . . ?
Cl63 C62 Cl64 155.2(36) 3_666 . ?
C62 C62 Cl64 72.2(35) 3_666 . ?
C61 C62 Cl61 70.2(34) . . ?
Cl65 C62 Cl61 29.7(16) . . ?
C61 C62 Cl61 73.7(23) 3_666 . ?
Cl62 C62 Cl61 26.7(9) . . ?
Cl63 C62 Cl61 146.1(33) 3_666 . ?
C62 C62 Cl61 65.1(33) 3_666 . ?
Cl64 C62 Cl61 20.9(7) . . ?
C61 C62 Cl61 81.3(39) . 3_666 ?
Cl65 C62 Cl61 140.9(42) . 3_666 ?
C61 C62 Cl61 64.6(22) 3_666 3_666 ?
Cl62 C62 Cl61 154.1(34) . 3_666 ?
Cl63 C62 Cl61 24.2(9) 3_666 3_666 ?
C62 C62 Cl61 64.0(34) 3_666 3_666 ?
Cl64 C62 Cl61 131.6(32) . 3_666 ?
Cl61 C62 Cl61 129.1(28) . 3_666 ?
C61 C62 Cl65 80.3(39) . 3_666 ?
Cl65 C62 Cl65 123.8(36) . 3_666 ?
C61 C62 Cl65 34.5(15) 3_666 3_666 ?
Cl62 C62 Cl65 124.1(31) . 3_666 ?
Cl63 C62 Cl65 54.6(18) 3_666 3_666 ?
C62 C62 Cl65 39.4(28) 3_666 3_666 ?
Cl64 C62 Cl65 101.1(27) . 3_666 ?
Cl61 C62 Cl65 101.7(24) . 3_666 ?
Cl61 C62 Cl65 30.5(10) 3_666 3_666 ?
C61 C62 Cl64 61.2(34) . 3_666 ?
Cl65 C62 Cl64 121.6(40) . 3_666 ?
C61 C62 Cl64 68.8(24) 3_666 3_666 ?
Cl62 C62 Cl64 143.7(33) . 3_666 ?
Cl63 C62 Cl64 29.3(10) 3_666 3_666 ?
C62 C62 Cl64 55.4(32) 3_666 3_666 ?
Cl64 C62 Cl64 127.6(29) . 3_666 ?
Cl61 C62 Cl64 117.1(27) . 3_666 ?
Cl61 C62 Cl64 20.2(7) 3_666 3_666 ?
Cl65 C62 Cl64 36.0(11) 3_666 3_666 ?
C61 C62 Cl63 71.8(35) . . ?
Cl65 C62 Cl63 49.7(20) . . ?
C61 C62 Cl63 52.8(18) 3_666 . ?
Cl62 C62 Cl63 43.8(14) . . ?
Cl63 C62 Cl63 131.7(29) 3_666 . ?
C62 C62 Cl63 47.7(29) 3_666 . ?
Cl64 C62 Cl63 25.2(9) . . ?
Cl61 C62 Cl63 21.0(6) . . ?
Cl61 C62 Cl63 110.5(24) 3_666 . ?
Cl65 C62 Cl63 81.4(20) 3_666 . ?
Cl64 C62 Cl63 102.8(23) 3_666 . ?

loop_
_geom_bond_atom_site_label_1
_geom_bond_atom_site_label_2
_geom_bond_distance
_geom_bond_site_symmetry_2
_geom_bond_publ_flag
V N5 1.677(2) . ?
V N4 2.216(2) . ?
V S3 2.2545(9) . ?
V S1 2.2595(8) . ?
V S2 2.2682(8) . ?
S1 C14 1.815(3) . ?
S2 C24 1.820(3) . ?
S3 C34 1.824(4) . ?
C14 C41B 1.500(9) . ?
C14 C41A 1.511(6) . ?
C14 H14A 0.97 . ?
C14 H14B 0.97 . ?
C14 H14C 0.97 . ?
C14 H14D 0.97 . ?
C24 C42B 1.427(9) . ?
C24 C42A 1.511(6) . ?
C24 H24A 0.97 . ?
C24 H24B 0.97 . ?
C24 H24C 0.97 . ?
C24 H24D 0.97 . ?
C34 C43A 1.470(6) . ?
C34 C43B 1.542(9) . ?
C34 H34A 0.97 . ?
C34 H34B 0.97 . ?
C34 H34C 0.97 . ?
C34 H34D 0.97 . ?
C41A N4 1.501(5) . ?
C41A H41A 0.97 . ?
C41A H41B 0.97 . ?
C42A N4 1.466(4) . ?
C42A H42A 0.97 . ?
C42A H42B 0.97 . ?
C43A N4 1.496(5) . ?
C43A H43A 0.97 . ?
C43A H43B 0.97 . ?
C41B N4 1.518(9) . ?
C41B H41C 0.97 . ?
C41B H41D 0.97 . ?
C42B N4 1.507(9) . ?
C42B H42C 0.97 . ?
C42B H42D 0.97 . ?
C43B N4 1.455(9) . ?
C43B H43C 0.97 . ?
C43B H43D 0.97 . ?
N5 N51 1.324(3) . ?
N51 C56 1.441(4) . ?
N51 C52 1.445(4) . ?
C52 C53 1.464(8) . ?
C52 H52A 0.97 . ?
C52 H52B 0.97 . ?
C53 C54 1.521(9) . ?
C53 H53A 0.97 . ?
C53 H53B 0.97 . ?
C54 C55 1.486(9) . ?
C54 H54A 0.97 . ?
C54 H54B 0.97 . ?
C55 C56 1.477(6) . ?
C55 H55A 0.97 . ?
C55 H55B 0.97 . ?
C56 H56A 0.97 . ?
C56 H56B 0.97 . ?
Cl61 Cl64 0.601(10) . ?
Cl61 Cl63 0.700(9) . ?
Cl61 Cl62 0.759(9) . ?
Cl61 Cl65 0.90(2) . ?
Cl61 C61 1.59(2) . ?
Cl61 C62 1.67(5) . ?
Cl61 C62 1.69(5) 3_666 ?
Cl61 C61 1.76(2) 3_666 ?
Cl62 Cl64 0.599(11) . ?
Cl62 Cl65 0.71(2) . ?
Cl62 Cl63 1.330(9) . ?
Cl62 C62 1.38(5) . ?
Cl62 C61 1.59(2) . ?
Cl62 C61 1.84(2) 3_666 ?
Cl62 C62 2.01(5) 3_666 ?
Cl63 Cl64 0.853(12) . ?
Cl63 C62 1.43(5) 3_666 ?
Cl63 Cl65 1.47(2) . ?
Cl63 C61 1.53(2) 3_666 ?
Cl63 C61 1.84(2) . ?
Cl63 C62 1.92(5) . ?
Cl63 Cl65 2.39(2) 3_666 ?
Cl64 Cl65 1.07(2) . ?
Cl64 C62 1.50(5) . ?
Cl64 C61 1.52(2) 3_666 ?
Cl64 C61 1.71(2) . ?
Cl64 C62 1.73(5) 3_666 ?
Cl65 C61 1.01(2) . ?
Cl65 C62 1.10(5) . ?
Cl65 C62 1.73(5) 3_666 ?
Cl65 C61 1.78(2) 3_666 ?
Cl65 Cl63 2.39(2) 3_666 ?
C61 C62 0.81(5) . ?
C61 C62 1.19(4) 3_666 ?
C61 C61 1.43(3) 3_666 ?
C61 Cl64 1.52(2) 3_666 ?
C61 Cl63 1.53(2) 3_666 ?
C61 Cl61 1.76(2) 3_666 ?
C61 Cl65 1.78(2) 3_666 ?
C61 Cl62 1.84(2) 3_666 ?
C62 C61 1.19(4) 3_666 ?
C62 Cl63 1.43(5) 3_666 ?
C62 C62 1.44(9) 3_666 ?
C62 Cl61 1.69(5) 3_666 ?
C62 Cl65 1.73(5) 3_666 ?
C62 Cl64 1.73(5) 3_666 ?
